data_7217558
loop_
_publ_author_name
'Zhang, Tingting'
'Yang, Yan'
'Zhao, Xiaojun'
'Jia, Jiangtao'
'Su, Hongmin'
'He, Hongming'
'Gu, Jingkai'
'Zhu, Guangshan'

_publ_section_title
;
 Dissolution and pharmacokinetic properties of two paliperidone cocrystals
 with 4-hydroxybenzoic and 4-aminobenzoic acid
;
_journal_issue 33
_journal_name_full CrystEngComm
_journal_page_first 7667
_journal_paper_doi 10.1039/C4CE00784K
_journal_volume 16
_journal_year 2014
_chemical_formula_moiety 'C23 H26 F N4 O3, C7 H7 N O2'
_chemical_formula_sum 'C30 H33 F N5 O5'
_chemical_formula_weight 562.61
_chemical_name_systematic
; 
 ? 
;
_space_group_IT_number 2
_symmetry_cell_setting triclinic
_symmetry_space_group_name_Hall '-P 1'
_symmetry_space_group_name_H-M 'P -1'
_atom_sites_solution_hydrogens geom
_atom_sites_solution_primary direct
_atom_sites_solution_secondary difmap
_audit_creation_method SHELXL-97
_cell_angle_alpha 61.3960(10)
_cell_angle_beta 66.8530(10)
_cell_angle_gamma 68.1370(10)
_cell_formula_units_Z 2
_cell_length_a 10.9374(7)
_cell_length_b 12.6162(8)
_cell_length_c 12.7201(8)
_cell_measurement_reflns_used 3283
_cell_measurement_temperature 296(2)
_cell_measurement_theta_max 28.25
_cell_measurement_theta_min 2.41
_cell_volume 1379.57(15)
_computing_cell_refinement 'Bruker SMART'
_computing_data_collection 'Bruker SMART'
_computing_data_reduction 'Bruker SAINT'
_computing_molecular_graphics 'Bruker SHELXTL'
_computing_publication_material 'Bruker SHELXTL'
_computing_structure_refinement 'SHELXL-97 (Sheldrick, 1997)'
_computing_structure_solution 'SHELXS-97 (Sheldrick, 1990)'
_diffrn_ambient_temperature 296(2)
_diffrn_measured_fraction_theta_full 0.988
_diffrn_measured_fraction_theta_max 0.988
_diffrn_measurement_device_type 'CCD area detector'
_diffrn_measurement_method 'phi and omega scans'
_diffrn_radiation_monochromator graphite
_diffrn_radiation_source 'fine-focus sealed tube'
_diffrn_radiation_type MoK\a
_diffrn_radiation_wavelength 0.71073
_diffrn_reflns_av_R_equivalents 0.0120
_diffrn_reflns_av_sigmaI/netI 0.0224
_diffrn_reflns_limit_h_max 13
_diffrn_reflns_limit_h_min -13
_diffrn_reflns_limit_k_max 8
_diffrn_reflns_limit_k_min -14
_diffrn_reflns_limit_l_max 13
_diffrn_reflns_limit_l_min -15
_diffrn_reflns_number 6986
_diffrn_reflns_theta_full 25.00
_diffrn_reflns_theta_max 25.00
_diffrn_reflns_theta_min 1.89
_exptl_absorpt_coefficient_mu 0.098
_exptl_absorpt_correction_T_max 0.9806
_exptl_absorpt_correction_T_min 0.9806
_exptl_absorpt_correction_type multi-scan
_exptl_absorpt_process_details '(North et al., 1968)'
_exptl_crystal_density_diffrn 1.354
_exptl_crystal_density_method 'not measured'
_exptl_crystal_F_000 594
_exptl_crystal_size_max 0.20
_exptl_crystal_size_mid 0.20
_exptl_crystal_size_min 0.20
_refine_diff_density_max 0.364
_refine_diff_density_min -0.566
_refine_diff_density_rms 0.051
_refine_ls_extinction_method none
_refine_ls_goodness_of_fit_ref 1.068
_refine_ls_hydrogen_treatment mixed
_refine_ls_matrix_type full
_refine_ls_number_parameters 483
_refine_ls_number_reflns 4799
_refine_ls_number_restraints 2
_refine_ls_restrained_S_all 1.068
_refine_ls_R_factor_all 0.0673
_refine_ls_R_factor_gt 0.0549
_refine_ls_shift/su_max 0.000
_refine_ls_shift/su_mean 0.000
_refine_ls_structure_factor_coef Fsqd
_refine_ls_weighting_details 'calc w=1/[\s^2^(Fo^2^)+(0.0858P)^2^+0.4591P] where P=(Fo^2^+2Fc^2^)/3'
_refine_ls_weighting_scheme calc
_refine_ls_wR_factor_gt 0.1494
_refine_ls_wR_factor_ref 0.1577
_reflns_number_gt 3852
_reflns_number_total 4799
_reflns_threshold_expression >2sigma(I)
_cod_duplicate_entry 7216821
_cod_data_source_file c4ce00784k1.cif
_cod_data_source_block 1
_cod_depositor_comments
;
The following automatic conversions were performed:

'_symmetry_cell_setting' value 'Triclinic' changed to 'triclinic'
according to
/usr/data/users/saulius/crontab/automatic-downloads/current/RSC/lib/dictionaries/cif_core.dic
dictionary named 'cif_core.dic' version 2.4.2 from 2011-04-26.

Automatic conversion script
Id: cif_fix_values 2281 2013-09-26 08:29:07Z andrius 
;
_cod_original_sg_symbol_H-M P-1
_cod_database_code 7217558

loop_
_symmetry_equiv_pos_as_xyz
'x, y, z'
'-x, -y, -z'

loop_
_atom_site_label
_atom_site_type_symbol
_atom_site_fract_x
_atom_site_fract_y
_atom_site_fract_z
_atom_site_U_iso_or_equiv
_atom_site_adp_type
_atom_site_occupancy
_atom_site_symmetry_multiplicity
_atom_site_calc_flag
_atom_site_refinement_flags
_atom_site_disorder_assembly
_atom_site_disorder_group
C1 C 0.4648(2) 0.1966(2) 1.0371(2) 0.0480(5) Uani 1 1 d . . .
C2 C 0.3463(2) 0.2571(2) 0.98380(19) 0.0470(5) Uani 1 1 d . . .
C3 C 0.3188(2) 0.2018(2) 0.9273(2) 0.0497(6) Uani 1 1 d . . .
C4 C 0.2110(2) 0.2606(2) 0.8707(2) 0.0505(6) Uani 1 1 d . . .
C5 C 0.1312(2) 0.3748(2) 0.8720(2) 0.0494(5) Uani 1 1 d . . .
C6 C 0.1597(3) 0.4297(2) 0.9298(2) 0.0538(6) Uani 1 1 d . . .
C7 C 0.2655(2) 0.3724(2) 0.9837(2) 0.0512(6) Uani 1 1 d . . .
C8 C 0.2577(3) 0.5683(2) -0.4883(2) 0.0514(6) Uani 1 1 d . . .
C9 C 0.2463(2) 0.6352(2) -0.4243(2) 0.0482(5) Uani 1 1 d . . .
C10 C 0.3653(3) 0.5708(2) -0.5938(2) 0.0508(6) Uani 1 1 d . . .
C11 C 0.4638(3) 0.6351(2) -0.6399(2) 0.0518(6) Uani 1 1 d . . .
C12 C 0.4495(2) 0.7010(2) -0.5727(2) 0.0473(5) Uani 1 1 d . . .
C13 C 0.3442(2) 0.7024(2) -0.46735(18) 0.0435(5) Uani 1 1 d . . .
C14 C 0.3713(2) 0.7803(2) -0.42956(19) 0.0452(5) Uani 1 1 d . . .
C15 C 0.2904(2) 0.8121(2) -0.3186(2) 0.0456(5) Uani 1 1 d . . .
C16 C 0.2992(3) 0.6970(2) -0.1988(2) 0.0555(6) Uani 1 1 d . . .
C17 C 0.2074(3) 0.7278(3) -0.0869(2) 0.0576(6) Uani 1 1 d . . .
C18 C 0.2395(3) 0.9385(2) -0.1973(2) 0.0510(6) Uani 1 1 d . . .
C19 C 0.3297(3) 0.9118(2) -0.3122(2) 0.0493(6) Uani 1 1 d . . .
C20 C 0.1603(2) 0.8543(2) 0.0275(2) 0.0481(5) Uani 1 1 d . . .
C21 C 0.1122(2) 0.79051(19) 0.25782(18) 0.0407(5) Uani 1 1 d . . .
C22 C 0.1981(2) 0.7572(2) 0.1473(2) 0.0459(5) Uani 1 1 d . . .
C23 C 0.0080(2) 0.7247(2) 0.34399(19) 0.0415(5) Uani 1 1 d . B .
C24 C -0.0423(2) 0.8423(2) 0.46384(19) 0.0437(5) Uani 1 1 d . B .
C25 C -0.1266(3) 0.8762(3) 0.5764(2) 0.0612(7) Uani 1 1 d U . .
C27 C -0.2246(4) 0.7002(4) 0.6595(3) 0.0952(12) Uani 1 1 d . . .
H27A H -0.3054 0.6666 0.7076 0.114 Uiso 1 1 calc R A 1
H27B H -0.1578 0.6549 0.7076 0.114 Uiso 1 1 calc R A 1
C28 C -0.1679(3) 0.6781(3) 0.5422(2) 0.0543(6) Uani 1 1 d . B .
C29 C 0.2389(3) 0.9494(3) 0.2026(2) 0.0675(8) Uani 1 1 d . . .
H29A H 0.3012 0.9158 0.1421 0.101 Uiso 1 1 calc R . .
H29B H 0.2877 0.9444 0.2538 0.101 Uiso 1 1 calc R . .
H29C H 0.1972 1.0345 0.1611 0.101 Uiso 1 1 calc R . .
C30 C 0.1309(2) 0.8768(2) 0.28184(19) 0.0460(5) Uani 1 1 d . B .
C26A C -0.2601(4) 0.8280(4) 0.6420(4) 0.0456(11) Uani 0.59 1 d P B 1
H26A H -0.3022 0.8359 0.7216 0.055 Uiso 0.59 1 calc PR B 1
H26B H -0.3244 0.8759 0.5914 0.055 Uiso 0.59 1 calc PR B 1
C26B C -0.1884(14) 0.7681(12) 0.6815(8) 0.114(4) Uani 0.41 1 d P B 2
H26C H -0.1225 0.7150 0.7298 0.136 Uiso 0.41 1 calc PR B 2
H26D H -0.2677 0.8023 0.7350 0.136 Uiso 0.41 1 calc PR B 2
F1 F 0.37318(18) 0.50384(15) -0.65455(14) 0.0722(5) Uani 1 1 d . . .
H1 H 0.532(3) 0.636(2) -0.708(2) 0.059(7) Uiso 1 1 d . . .
H2 H 0.202(3) 0.515(2) -0.461(2) 0.053(7) Uiso 1 1 d . . .
H3 H 0.172(3) 0.632(2) -0.352(2) 0.058(7) Uiso 1 1 d . . .
H4 H 0.202(3) 0.838(2) -0.323(2) 0.054(7) Uiso 1 1 d . . .
H5 H 0.432(3) 0.877(2) -0.305(2) 0.069(8) Uiso 1 1 d . . .
H6 H 0.320(2) 0.986(2) -0.383(2) 0.053(6) Uiso 1 1 d . . .
H7 H 0.392(3) 0.667(3) -0.195(3) 0.067(8) Uiso 1 1 d . . .
H8 H 0.275(3) 0.629(3) -0.198(3) 0.075(8) Uiso 1 1 d . . .
H9 H 0.217(3) 0.655(3) -0.006(3) 0.082(9) Uiso 1 1 d . . .
H10 H 0.103(3) 0.763(3) -0.091(3) 0.077(9) Uiso 1 1 d . . .
H11 H 0.269(3) 1.001(2) -0.193(2) 0.056(7) Uiso 1 1 d . . .
H12 H 0.137(3) 0.969(2) -0.201(2) 0.058(7) Uiso 1 1 d . . .
H13 H 0.177(2) 0.939(2) 0.009(2) 0.058(7) Uiso 1 1 d . . .
H14 H 0.062(3) 0.864(2) 0.032(2) 0.060(7) Uiso 1 1 d . . .
H15 H 0.289(3) 0.750(2) 0.139(2) 0.050(6) Uiso 1 1 d . . .
H16 H 0.184(3) 0.673(2) 0.166(2) 0.057(7) Uiso 1 1 d . . .
H20 H -0.231(3) 0.693(3) 0.502(3) 0.087(10) Uiso 1 1 d . . .
H21 H -0.113(3) 0.582(3) 0.560(3) 0.076(8) Uiso 1 1 d . . .
H24 H 0.381(3) 0.118(3) 0.928(2) 0.066(7) Uiso 1 1 d . . .
H25 H 0.179(2) 0.210(2) 0.8405(19) 0.042(6) Uiso 1 1 d . . .
H26 H 0.101(3) 0.516(3) 0.927(2) 0.066(8) Uiso 1 1 d . . .
H27 H 0.588(2) 0.226(4) 1.080(5) 0.155(18) Uiso 1 1 d D . .
H28 H 0.299(2) 0.4114(19) 1.0127(19) 0.035(5) Uiso 1 1 d . . .
N1 N 0.02737(18) 0.43538(17) 0.81990(17) 0.0450(4) Uani 1 1 d . . .
H1A H 0.0077 0.4036 0.7836 0.054 Uiso 1 1 calc R . .
H1B H -0.0200 0.5063 0.8226 0.054 Uiso 1 1 calc R . .
N2 N 0.4805(2) 0.8209(2) -0.50391(18) 0.0590(5) Uani 1 1 d . . .
N3 N 0.24696(17) 0.82514(15) -0.08261(15) 0.0404(4) Uani 1 1 d . . .
N4 N -0.06535(17) 0.75332(16) 0.44926(15) 0.0390(4) Uani 1 1 d . . .
N5 N 0.0502(2) 0.90469(19) 0.38375(17) 0.0527(5) Uani 1 1 d . . .
O1 O 0.49943(18) 0.26908(17) 1.06464(17) 0.0594(5) Uani 1 1 d D . .
O2 O 0.52799(19) 0.09048(17) 1.05240(19) 0.0698(5) Uani 1 1 d . . .
O3 O 0.53329(18) 0.77093(18) -0.59770(15) 0.0623(5) Uani 1 1 d . . .
O4 O -0.02049(18) 0.64343(16) 0.33528(16) 0.0597(5) Uani 1 1 d . . .
O5A O -0.0454(3) 0.8539(3) 0.6428(3) 0.0550(7) Uani 0.57 1 d PU B 1
H5A H -0.0364 0.9197 0.6336 0.082 Uiso 0.57 1 calc PR B 1
O5B O -0.1729(4) 0.9886(4) 0.5453(3) 0.0494(8) Uani 0.43 1 d P B 2
H5B H -0.1340 1.0168 0.5664 0.074 Uiso 0.43 1 calc PR B 2

loop_
_atom_site_aniso_label
_atom_site_aniso_U_11
_atom_site_aniso_U_22
_atom_site_aniso_U_33
_atom_site_aniso_U_23
_atom_site_aniso_U_13
_atom_site_aniso_U_12
C1 0.0486(13) 0.0466(13) 0.0418(12) -0.0170(10) -0.0017(9) -0.0149(10)
C2 0.0479(12) 0.0504(13) 0.0369(11) -0.0139(9) -0.0018(9) -0.0196(10)
C3 0.0569(14) 0.0434(12) 0.0470(13) -0.0191(10) -0.0030(10) -0.0190(11)
C4 0.0588(14) 0.0485(13) 0.0508(13) -0.0221(10) -0.0099(11) -0.0203(11)
C5 0.0517(13) 0.0492(13) 0.0462(12) -0.0185(10) -0.0057(10) -0.0184(10)
C6 0.0562(14) 0.0520(14) 0.0612(15) -0.0291(12) -0.0138(11) -0.0127(11)
C7 0.0527(14) 0.0517(13) 0.0539(14) -0.0268(11) -0.0102(11) -0.0125(11)
C8 0.0552(14) 0.0574(14) 0.0499(13) -0.0195(11) -0.0159(11) -0.0212(12)
C9 0.0480(13) 0.0577(14) 0.0418(12) -0.0202(10) -0.0087(10) -0.0172(10)
C10 0.0680(15) 0.0496(13) 0.0436(12) -0.0196(10) -0.0201(11) -0.0148(11)
C11 0.0598(15) 0.0598(15) 0.0352(12) -0.0210(10) -0.0063(11) -0.0161(12)
C12 0.0521(13) 0.0544(13) 0.0369(11) -0.0153(9) -0.0091(9) -0.0199(10)
C13 0.0484(12) 0.0498(12) 0.0335(10) -0.0154(9) -0.0109(9) -0.0133(10)
C14 0.0517(13) 0.0510(12) 0.0364(11) -0.0165(9) -0.0110(9) -0.0167(10)
C15 0.0464(13) 0.0569(13) 0.0397(12) -0.0217(10) -0.0103(9) -0.0152(10)
C16 0.0815(19) 0.0521(14) 0.0402(12) -0.0198(10) -0.0072(12) -0.0297(13)
C17 0.0757(18) 0.0661(16) 0.0396(13) -0.0227(12) -0.0017(12) -0.0365(14)
C18 0.0646(16) 0.0446(13) 0.0434(12) -0.0168(10) -0.0198(11) -0.0067(11)
C19 0.0663(16) 0.0452(13) 0.0344(11) -0.0107(10) -0.0129(10) -0.0176(11)
C20 0.0485(13) 0.0541(14) 0.0407(12) -0.0249(10) -0.0114(10) -0.0024(10)
C21 0.0454(12) 0.0454(12) 0.0330(10) -0.0166(9) -0.0101(9) -0.0106(9)
C22 0.0478(13) 0.0506(13) 0.0380(11) -0.0216(10) -0.0080(9) -0.0076(10)
C23 0.0460(12) 0.0468(12) 0.0382(11) -0.0191(9) -0.0133(9) -0.0114(9)
C24 0.0517(12) 0.0491(12) 0.0363(11) -0.0196(9) -0.0068(9) -0.0188(10)
C25 0.0743(17) 0.0815(19) 0.0418(13) -0.0353(13) 0.0068(12) -0.0402(15)
C27 0.105(3) 0.130(3) 0.0687(19) -0.057(2) 0.0341(17) -0.081(2)
C28 0.0525(14) 0.0661(16) 0.0491(13) -0.0223(12) -0.0009(11) -0.0319(12)
C29 0.0789(18) 0.0779(18) 0.0523(15) -0.0323(13) 0.0115(13) -0.0461(15)
C30 0.0531(13) 0.0508(13) 0.0360(11) -0.0183(9) -0.0039(9) -0.0201(10)
C26A 0.037(2) 0.058(3) 0.031(2) -0.0140(18) -0.0030(15) -0.0121(17)
C26B 0.173(12) 0.137(10) 0.055(5) -0.055(6) 0.037(6) -0.107(9)
F1 0.0970(12) 0.0785(10) 0.0628(9) -0.0398(8) -0.0162(8) -0.0307(9)
N1 0.0462(10) 0.0493(10) 0.0562(11) -0.0297(9) -0.0231(8) -0.0055(8)
N2 0.0691(13) 0.0739(14) 0.0456(11) -0.0300(10) -0.0003(10) -0.0349(11)
N3 0.0470(10) 0.0427(10) 0.0341(9) -0.0178(7) -0.0109(7) -0.0088(8)
N4 0.0392(9) 0.0478(10) 0.0362(9) -0.0185(7) -0.0077(7) -0.0156(7)
N5 0.0672(13) 0.0619(12) 0.0397(10) -0.0269(9) 0.0041(9) -0.0353(10)
O1 0.0539(10) 0.0661(11) 0.0649(11) -0.0327(9) -0.0181(8) -0.0080(8)
O2 0.0680(12) 0.0545(11) 0.0853(13) -0.0258(9) -0.0274(10) -0.0064(9)
O3 0.0689(11) 0.0841(12) 0.0460(9) -0.0340(9) 0.0077(8) -0.0424(10)
O4 0.0729(11) 0.0702(11) 0.0585(10) -0.0363(9) -0.0094(8) -0.0328(9)
O5A 0.0683(19) 0.0547(17) 0.0459(15) -0.0235(13) -0.0167(14) -0.0110(14)
O5B 0.047(2) 0.055(2) 0.053(2) -0.0326(18) -0.0151(16) -0.0004(17)

loop_
_atom_type_symbol
_atom_type_description
_atom_type_scat_dispersion_real
_atom_type_scat_dispersion_imag
_atom_type_scat_source
C C 0.0033 0.0016 'International Tables Vol C Tables 4.2.6.8 and 6.1.1.4'
H H 0.0000 0.0000 'International Tables Vol C Tables 4.2.6.8 and 6.1.1.4'
N N 0.0061 0.0033 'International Tables Vol C Tables 4.2.6.8 and 6.1.1.4'
O O 0.0106 0.0060 'International Tables Vol C Tables 4.2.6.8 and 6.1.1.4'
F F 0.0171 0.0103 'International Tables Vol C Tables 4.2.6.8 and 6.1.1.4'

loop_
_geom_angle_atom_site_label_1
_geom_angle_atom_site_label_2
_geom_angle_atom_site_label_3
_geom_angle
O2 C1 O1 122.2(2)
O2 C1 C2 123.3(2)
O1 C1 C2 114.43(19)
C3 C2 C7 119.0(2)
C3 C2 C1 119.6(2)
C7 C2 C1 121.3(2)
C2 C3 C4 120.5(2)
C5 C4 C3 119.7(2)
N1 C5 C4 122.6(2)
N1 C5 C6 118.1(2)
C4 C5 C6 119.3(2)
C7 C6 C5 120.7(2)
C6 C7 C2 120.7(2)
C9 C8 C10 119.2(2)
C8 C9 C13 118.5(2)
F1 C10 C11 117.7(2)
F1 C10 C8 117.5(2)
C11 C10 C8 124.7(2)
C10 C11 C12 114.5(2)
O3 C12 C13 110.2(2)
O3 C12 C11 126.4(2)
C13 C12 C11 123.3(2)
C12 C13 C9 119.7(2)
C12 C13 C14 103.81(19)
C9 C13 C14 136.4(2)
N2 C14 C13 111.56(19)
N2 C14 C15 121.7(2)
C13 C14 C15 126.75(19)
C14 C15 C19 115.19(19)
C14 C15 C16 110.8(2)
C19 C15 C16 108.34(19)
C17 C16 C15 110.5(2)
N3 C17 C16 110.7(2)
N3 C18 C19 111.41(19)
C15 C19 C18 110.8(2)
N3 C20 C22 113.22(18)
C30 C21 C23 118.44(19)
C30 C21 C22 123.8(2)
C23 C21 C22 117.76(19)
C21 C22 C20 112.54(18)
O4 C23 N4 117.77(19)
O4 C23 C21 125.9(2)
N4 C23 C21 116.29(18)
N5 C24 N4 122.56(19)
N5 C24 C25 116.72(19)
N4 C24 C25 120.72(19)
O5B C25 O5A 102.0(3)
O5B C25 C26B 130.3(6)
O5A C25 C26B 88.8(6)
O5B C25 C24 111.5(3)
O5A C25 C24 109.7(2)
C26B C25 C24 109.7(4)
O5B C25 C26A 101.0(3)
O5A C25 C26A 119.7(3)
C26B C25 C26A 36.7(6)
C24 C25 C26A 112.0(2)
C26B C27 C26A 41.8(7)
C26B C27 C28 125.2(4)
C26A C27 C28 114.7(3)
C27 C28 N4 111.8(2)
C21 C30 N5 122.05(19)
C21 C30 C29 124.3(2)
N5 C30 C29 113.61(19)
C27 C26A C25 107.7(3)
C27 C26B C25 121.2(7)
C14 N2 O3 106.87(18)
C17 N3 C20 111.37(18)
C17 N3 C18 110.51(18)
C20 N3 C18 110.22(17)
C24 N4 C23 121.18(17)
C24 N4 C28 123.27(18)
C23 N4 C28 115.55(17)
C24 N5 C30 119.34(19)
C12 O3 N2 107.53(16)

loop_
_geom_bond_atom_site_label_1
_geom_bond_atom_site_label_2
_geom_bond_distance
C1 O2 1.215(3)
C1 O1 1.331(3)
C1 C2 1.477(3)
C2 C3 1.378(3)
C2 C7 1.392(3)
C3 C4 1.402(3)
C4 C5 1.383(3)
C5 N1 1.332(3)
C5 C6 1.394(3)
C6 C7 1.364(4)
C8 C9 1.375(3)
C8 C10 1.389(3)
C9 C13 1.392(3)
C10 F1 1.355(3)
C10 C11 1.364(3)
C11 C12 1.388(3)
C12 O3 1.351(3)
C12 C13 1.385(3)
C13 C14 1.437(3)
C14 N2 1.299(3)
C14 C15 1.495(3)
C15 C19 1.516(3)
C15 C16 1.527(3)
C16 C17 1.518(3)
C17 N3 1.475(3)
C18 N3 1.480(3)
C18 C19 1.521(3)
C20 N3 1.479(3)
C20 C22 1.524(3)
C21 C30 1.362(3)
C21 C23 1.429(3)
C21 C22 1.506(3)
C23 O4 1.238(3)
C23 N4 1.404(3)
C24 N5 1.302(3)
C24 N4 1.344(3)
C24 C25 1.528(3)
C25 O5B 1.229(4)
C25 O5A 1.325(4)
C25 C26B 1.528(9)
C25 C26A 1.555(5)
C27 C26B 1.240(9)
C27 C26A 1.435(6)
C27 C28 1.494(4)
C28 N4 1.494(3)
C29 C30 1.495(3)
C30 N5 1.374(3)
N2 O3 1.436(3)
